data_1564963
loop_
_publ_author_name
'Yang, Ru-Xia'
'Lan, Hai-Ming'
'Zhu, Peng-Yin'
'Yang, Li-Zhen'
'Yu, Yu-Ming'
'Wang, Lu-Lu'
'Wang, Duo-Zhi'

_publ_section_title
;
 Synthesis, structures, magnetic and electric properties of four new
 coordination polymers constructed with heterocyclic nitrogen ligands and
 multidentate organic acid
;
_journal_name_full 'Inorganica Chimica Acta'
_journal_page_first 119410
_journal_paper_doi 10.1016/j.ica.2019.119410
_journal_volume 506
_journal_year 2020
_chemical_formula_moiety 'C16 H12 Co N6 O5 S'
_chemical_formula_sum 'C16 H12 Co N6 O5 S'
_chemical_formula_weight 459.31
_space_group_crystal_system monoclinic
_space_group_IT_number 14
_space_group_name_Hall '-P 2yn'
_space_group_name_H-M_alt 'P 1 21/n 1'
_atom_sites_solution_hydrogens mixed
_atom_sites_solution_primary dual
_cell_angle_alpha 90
_cell_angle_beta 111.514(7)
_cell_angle_gamma 90
_cell_formula_units_Z 4
_cell_length_a 10.2173(6)
_cell_length_b 16.6676(8)
_cell_length_c 11.2467(6)
_cell_measurement_reflns_used 6283
_cell_measurement_temperature 289.0(8)
_cell_measurement_theta_max 28.9500
_cell_measurement_theta_min 3.5820
_cell_volume 1781.85(19)
_computing_cell_refinement 'CrysAlisPro 1.171.38.43f (Rigaku OD, 2015)'
_computing_data_collection 'CrysAlisPro 1.171.38.43f (Rigaku OD, 2015)'
_computing_data_reduction 'CrysAlisPro 1.171.38.43f (Rigaku OD, 2015)'
_computing_molecular_graphics 'Olex2 (Dolomanov et al., 2009)'
_computing_publication_material 'Olex2 (Dolomanov et al., 2009)'
_computing_structure_refinement 'ShelXL (Sheldrick, 2015)'
_computing_structure_solution 'ShelXT (Sheldrick, 2015)'
_diffrn_ambient_environment air
_diffrn_ambient_temperature 289.0(8)
_diffrn_detector 'CCD plate'
_diffrn_detector_area_resol_mean 5.2684
_diffrn_detector_type AtlasS2
_diffrn_measured_fraction_theta_full 0.998
_diffrn_measured_fraction_theta_max 0.885
_diffrn_measurement_details
;
List of Runs (angles in degrees, time in seconds):

  # Type    Start    End  Width  t~exp~   \w     \q     \k     \f   Frames
--------------------------------------------------------------------------
  1  \w    -60.00  40.00   1.00    3.99    --   11.74 -57.00   0.00  100
  2  \w    -11.00  31.00   1.00    3.99    --   11.74 -99.00 120.00   42
  3  \w    -11.00  78.00   1.00    3.99    --   11.74  57.00 150.00   89
  4  \w    -77.00  21.00   1.00    3.99    --  -11.51 -77.00-120.00   98
;
_diffrn_measurement_device 'four-circle diffractometer'
_diffrn_measurement_device_type 'SuperNova, Dual, Cu at zero, AtlasS2'
_diffrn_measurement_method '\w scans'
_diffrn_orient_matrix_type 'CrysAlisPro convention (1999,Acta A55,543-557)'
_diffrn_orient_matrix_UB_11 -0.0416949000
_diffrn_orient_matrix_UB_12 0.0353674000
_diffrn_orient_matrix_UB_13 -0.0139034000
_diffrn_orient_matrix_UB_21 0.0293645000
_diffrn_orient_matrix_UB_22 0.0113406000
_diffrn_orient_matrix_UB_23 -0.0456625000
_diffrn_orient_matrix_UB_31 -0.0543739000
_diffrn_orient_matrix_UB_32 -0.0208655000
_diffrn_orient_matrix_UB_33 -0.0481598000
_diffrn_radiation_monochromator mirror
_diffrn_radiation_probe x-ray
_diffrn_radiation_type MoK\a
_diffrn_radiation_wavelength 0.71073
_diffrn_reflns_av_R_equivalents 0.0298
_diffrn_reflns_av_unetI/netI 0.0332
_diffrn_reflns_Laue_measured_fraction_full 0.998
_diffrn_reflns_Laue_measured_fraction_max 0.885
_diffrn_reflns_limit_h_max 14
_diffrn_reflns_limit_h_min -13
_diffrn_reflns_limit_k_max 22
_diffrn_reflns_limit_k_min -16
_diffrn_reflns_limit_l_max 14
_diffrn_reflns_limit_l_min -14
_diffrn_reflns_number 15466
_diffrn_reflns_point_group_measured_fraction_full 0.998
_diffrn_reflns_point_group_measured_fraction_max 0.885
_diffrn_reflns_theta_full 25.242
_diffrn_reflns_theta_max 29.521
_diffrn_reflns_theta_min 3.383
_diffrn_source 'micro-focus sealed X-ray tube'
_diffrn_source_type 'SuperNova (Mo) X-ray Source'
_exptl_absorpt_coefficient_mu 1.125
_exptl_absorpt_correction_T_max 1.00000
_exptl_absorpt_correction_T_min 0.76541
_exptl_absorpt_correction_type multi-scan
_exptl_absorpt_process_details
;
CrysAlisPro 1.171.38.43f (Rigaku Oxford Diffraction, 2015)
Empirical absorption correction using spherical harmonics,
 implemented in SCALE3 ABSPACK scaling algorithm.
;
_exptl_crystal_colour Pink
_exptl_crystal_density_diffrn 1.712
_exptl_crystal_description block
_exptl_crystal_F_000 932
_exptl_crystal_size_max 0.13
_exptl_crystal_size_mid 0.11
_exptl_crystal_size_min 0.09
_refine_diff_density_max 1.293
_refine_diff_density_min -1.093
_refine_diff_density_rms 0.082
_refine_ls_extinction_coef .
_refine_ls_extinction_method none
_refine_ls_goodness_of_fit_ref 1.093
_refine_ls_hydrogen_treatment mixed
_refine_ls_matrix_type full
_refine_ls_number_parameters 267
_refine_ls_number_reflns 4412
_refine_ls_number_restraints 14
_refine_ls_restrained_S_all 1.202
_refine_ls_R_factor_all 0.0557
_refine_ls_R_factor_gt 0.0449
_refine_ls_shift/su_max 0.001
_refine_ls_shift/su_mean 0.000
_refine_ls_structure_factor_coef Fsqd
_refine_ls_weighting_details 'w=1/[\s^2^(Fo^2^)+(0.0420P)^2^+2.2658P] where P=(Fo^2^+2Fc^2^)/3'
_refine_ls_weighting_scheme calc
_refine_ls_wR_factor_gt 0.1073
_refine_ls_wR_factor_ref 0.1139
_reflns_Friedel_coverage 0.000
_reflns_Friedel_fraction_full .
_reflns_Friedel_fraction_max .
_reflns_number_gt 3723
_reflns_number_total 4412
_reflns_threshold_expression 'I > 2\s(I)'
_cod_data_source_file 1.cif
_cod_data_source_block exp_657
_cod_original_cell_volume 1781.85(18)
_cod_database_code 1564963
_shelx_space_group_comment
;
The symmetry employed for this shelxl refinement is uniquely defined
by the following loop, which should always be used as a source of
symmetry information in preference to the above space-group names.
They are only intended as comments.
;
_shelx_estimated_absorpt_t_max 0.905
_shelx_estimated_absorpt_t_min 0.867
_reflns_odcompleteness_completeness 99.71
_reflns_odcompleteness_iscentric 1
_reflns_odcompleteness_theta 26.32
_olex2_refinement_description
;
1. Fixed Uiso
 At 1.2 times of:
  All C(H) groups
 At 1.5 times of:
  All O(H) groups
2. Rigid bond restraints
 N1, C2
 with sigma for 1-2 distances of 0.01 and sigma for 1-3 distances of 0.01
 N2, C3
 with sigma for 1-2 distances of 0.01 and sigma for 1-3 distances of 0.01
3. Uiso/Uaniso restraints and constraints
N1 \\sim C2: within 2A with sigma of 0.005 and sigma for terminal atoms of 0.01
N2 \\sim C3: within 2A with sigma of 0.005 and sigma for terminal atoms of 0.01
4.a Rotating group:
 O5(H5A)
4.b Aromatic/amide H refined with riding coordinates:
 C10(H10), C13(H13), C14(H14), C1(H1), C5(H5), C8(H8), C9(H9), C6(H6), C3(H3),
 C2(H2)
;
_olex2_submission_special_instructions 'No special instructions were received'
_oxdiff_exptl_absorpt_empirical_details
;
Empirical correction (ABSPACK) includes:
- Absorption correction using spherical harmonics
- Frame scaling
;
_oxdiff_exptl_absorpt_empirical_full_max 1.568
_oxdiff_exptl_absorpt_empirical_full_min 0.811

loop_
_space_group_symop_operation_xyz
'x, y, z'
'-x+1/2, y+1/2, -z+1/2'
'-x, -y, -z'
'x-1/2, -y-1/2, z-1/2'

loop_
_atom_site_label
_atom_site_type_symbol
_atom_site_fract_x
_atom_site_fract_y
_atom_site_fract_z
_atom_site_U_iso_or_equiv
_atom_site_adp_type
_atom_site_occupancy
_atom_site_site_symmetry_order
_atom_site_calc_flag
_atom_site_refinement_flags_posn
_atom_site_refinement_flags_adp
_atom_site_refinement_flags_occupancy
_atom_site_disorder_assembly
_atom_site_disorder_group
Co1 Co 0.13984(3) 0.50540(2) 0.24983(3) 0.02160(11) Uani 1 1 d . . . . .
S1 S 0.60756(7) 0.52167(4) 0.23230(6) 0.02774(16) Uani 1 1 d . . . . .
O5 O 0.0568(2) 0.41707(13) 0.08806(18) 0.0331(4) Uani 1 1 d . . . . .
H5A H 0.086425 0.429380 0.027334 0.050 Uiso 1 1 d GR . . . .
O1 O 0.3070(2) 0.51323(14) 0.1981(2) 0.0394(5) Uani 1 1 d . . . . .
O4 O 0.94892(19) 0.55683(13) 0.15792(19) 0.0360(5) Uani 1 1 d . . . . .
O3 O 0.9229(2) 0.50217(12) 0.3271(2) 0.0412(5) Uani 1 1 d . . . . .
O2 O 0.2258(2) 0.59560(13) 0.0310(2) 0.0443(5) Uani 1 1 d . . . . .
N6 N 0.2015(2) 0.40344(13) 0.3594(2) 0.0297(5) Uani 1 1 d . . . . .
N5 N 0.2438(3) 0.31193(13) 0.5083(2) 0.0306(5) Uani 1 1 d . . . . .
N1 N 0.2772(3) 0.09281(15) 1.1086(2) 0.0364(6) Uani 1 1 d . U . . .
N4 N 0.1417(3) 0.28494(14) 0.6553(2) 0.0333(5) Uani 1 1 d . . . . .
N2 N 0.2357(3) 0.16954(16) 0.9392(2) 0.0384(6) Uani 1 1 d . U . . .
N3 N 0.1395(3) 0.24941(15) 0.7621(2) 0.0352(6) Uani 1 1 d . . . . .
C12 C 0.4673(3) 0.56739(16) 0.1164(2) 0.0249(5) Uani 1 1 d . . . . .
C11 C 0.3212(3) 0.55847(16) 0.1139(3) 0.0276(6) Uani 1 1 d . . . . .
C16 C 0.8743(3) 0.53734(17) 0.2222(3) 0.0285(6) Uani 1 1 d . . . . .
C10 C 0.1951(3) 0.38678(16) 0.4709(2) 0.0271(5) Uani 1 1 d . . . . .
H10 H 0.161613 0.421609 0.517829 0.033 Uiso 1 1 calc R . . . .
C13 C 0.5089(3) 0.60801(16) 0.0316(3) 0.0277(5) Uani 1 1 d . . . . .
H13 H 0.447593 0.636543 -0.037496 0.033 Uiso 1 1 calc R . . . .
C14 C 0.6544(3) 0.60233(16) 0.0593(3) 0.0281(6) Uani 1 1 d . . . . .
H14 H 0.699403 0.626423 0.010191 0.034 Uiso 1 1 calc R . . . .
C15 C 0.7223(3) 0.55800(16) 0.1653(2) 0.0248(5) Uani 1 1 d . . . . .
C4 C 0.2465(3) 0.20339(16) 0.8283(2) 0.0284(6) Uani 1 1 d . . . . .
C7 C 0.2502(3) 0.27276(15) 0.6219(2) 0.0288(6) Uani 1 1 d . . . . .
C1 C 0.3163(3) 0.11242(17) 1.0154(3) 0.0332(6) Uani 1 1 d . . . . .
H1 H 0.392698 0.089194 1.002394 0.040 Uiso 1 1 calc R . . . .
C5 C 0.3612(3) 0.18757(19) 0.7952(3) 0.0375(7) Uani 1 1 d . . . . .
H5 H 0.433177 0.153648 0.843831 0.045 Uiso 1 1 calc R . . . .
C8 C 0.2836(4) 0.27984(19) 0.4142(3) 0.0452(8) Uani 1 1 d . . . . .
H8 H 0.321600 0.229210 0.413520 0.054 Uiso 1 1 calc R . . . .
C9 C 0.2566(4) 0.3365(2) 0.3236(3) 0.0459(8) Uani 1 1 d . . . . .
H9 H 0.272716 0.331228 0.247758 0.055 Uiso 1 1 calc R . . . .
C6 C 0.3637(3) 0.22412(19) 0.6878(3) 0.0374(7) Uani 1 1 d . . . . .
H6 H 0.438051 0.216774 0.659906 0.045 Uiso 1 1 calc R . . . .
C3 C 0.1475(5) 0.1951(3) 0.9970(5) 0.0827(13) Uani 1 1 d . U . A 1
H3 H 0.083680 0.237274 0.971964 0.099 Uiso 1 1 calc R . . A 1
C2 C 0.1724(5) 0.1460(3) 1.0989(5) 0.0827(13) Uani 1 1 d . U . A 1
H2 H 0.124383 0.148275 1.154912 0.099 Uiso 1 1 calc R . . A 1
H5B H -0.027(4) 0.417(2) 0.061(4) 0.063(13) Uiso 1 1 d . . . . .

loop_
_atom_site_aniso_label
_atom_site_aniso_U_11
_atom_site_aniso_U_22
_atom_site_aniso_U_33
_atom_site_aniso_U_23
_atom_site_aniso_U_13
_atom_site_aniso_U_12
Co1 0.01888(18) 0.0260(2) 0.01971(18) 0.00229(12) 0.00685(13) 0.00020(13)
S1 0.0211(3) 0.0383(4) 0.0239(3) 0.0014(3) 0.0083(2) -0.0020(3)
O5 0.0249(10) 0.0435(12) 0.0276(10) -0.0003(8) 0.0057(8) 0.0000(9)
O1 0.0271(10) 0.0589(14) 0.0382(11) -0.0054(10) 0.0188(9) -0.0098(10)
O4 0.0188(9) 0.0562(13) 0.0355(11) -0.0104(9) 0.0129(8) 0.0012(9)
O3 0.0293(11) 0.0395(12) 0.0450(13) 0.0076(9) 0.0020(9) 0.0018(9)
O2 0.0185(10) 0.0422(12) 0.0666(15) 0.0026(11) 0.0090(10) 0.0018(9)
N6 0.0339(12) 0.0291(12) 0.0272(11) 0.0056(9) 0.0125(10) 0.0044(10)
N5 0.0396(13) 0.0269(11) 0.0247(11) 0.0053(9) 0.0109(10) 0.0030(10)
N1 0.0353(13) 0.0421(14) 0.0362(13) 0.0129(11) 0.0184(11) 0.0118(11)
N4 0.0348(13) 0.0318(12) 0.0314(12) 0.0095(10) 0.0099(10) 0.0040(10)
N2 0.0391(13) 0.0445(14) 0.0367(13) 0.0176(11) 0.0201(11) 0.0158(12)
N3 0.0365(13) 0.0345(13) 0.0349(13) 0.0112(10) 0.0136(11) 0.0074(11)
C12 0.0173(11) 0.0279(13) 0.0292(13) -0.0066(10) 0.0083(10) -0.0006(10)
C11 0.0207(12) 0.0283(13) 0.0369(14) -0.0141(11) 0.0142(11) -0.0059(11)
C16 0.0177(12) 0.0313(14) 0.0345(14) -0.0106(11) 0.0071(11) -0.0002(11)
C10 0.0286(13) 0.0264(13) 0.0238(12) 0.0012(10) 0.0066(10) 0.0006(11)
C13 0.0214(12) 0.0302(14) 0.0297(13) 0.0035(11) 0.0071(10) 0.0029(11)
C14 0.0239(13) 0.0327(14) 0.0306(13) 0.0008(11) 0.0135(11) -0.0023(11)
C15 0.0175(11) 0.0311(13) 0.0271(12) -0.0057(10) 0.0095(10) -0.0009(10)
C4 0.0316(14) 0.0267(13) 0.0256(13) 0.0045(10) 0.0090(11) 0.0009(11)
C7 0.0382(15) 0.0217(12) 0.0240(12) 0.0031(10) 0.0084(11) -0.0017(11)
C1 0.0321(15) 0.0356(15) 0.0333(14) 0.0097(12) 0.0136(12) 0.0088(12)
C5 0.0336(15) 0.0435(17) 0.0343(15) 0.0141(13) 0.0111(12) 0.0125(14)
C8 0.067(2) 0.0337(16) 0.0406(17) 0.0069(13) 0.0259(16) 0.0182(16)
C9 0.068(2) 0.0421(18) 0.0360(16) 0.0097(13) 0.0290(16) 0.0187(17)
C6 0.0370(16) 0.0425(17) 0.0348(15) 0.0090(13) 0.0154(13) 0.0087(14)
C3 0.076(3) 0.106(3) 0.083(3) 0.051(2) 0.049(2) 0.054(2)
C2 0.079(3) 0.110(3) 0.080(2) 0.052(2) 0.054(2) 0.050(2)

loop_
_atom_type_symbol
_atom_type_description
_atom_type_scat_dispersion_real
_atom_type_scat_dispersion_imag
_atom_type_scat_source
C C 0.0033 0.0016 'International Tables Vol C Tables 4.2.6.8 and 6.1.1.4'
H H 0.0000 0.0000 'International Tables Vol C Tables 4.2.6.8 and 6.1.1.4'
Co Co 0.3494 0.9721 'International Tables Vol C Tables 4.2.6.8 and 6.1.1.4'
N N 0.0061 0.0033 'International Tables Vol C Tables 4.2.6.8 and 6.1.1.4'
O O 0.0106 0.0060 'International Tables Vol C Tables 4.2.6.8 and 6.1.1.4'
S S 0.1246 0.1234 'International Tables Vol C Tables 4.2.6.8 and 6.1.1.4'

loop_
_geom_angle_atom_site_label_1
_geom_angle_atom_site_label_2
_geom_angle_atom_site_label_3
_geom_angle
_geom_angle_site_symmetry_1
_geom_angle_site_symmetry_3
O1 Co1 O5 85.23(8) . .
O1 Co1 O4 125.96(9) . 1_455
O1 Co1 N6 96.99(9) . .
O1 Co1 N1 91.45(9) . 2_556
O4 Co1 O5 81.81(8) 1_455 .
O4 Co1 N6 132.75(9) 1_455 .
O4 Co1 N1 97.96(9) 1_455 2_556
N6 Co1 O5 83.45(8) . .
N6 Co1 N1 99.75(10) . 2_556
N1 Co1 O5 175.66(9) 2_556 .
C15 S1 C12 91.38(12) . .
Co1 O5 H5A 110.2 . .
Co1 O5 H5B 110(3) . .
H5A O5 H5B 109.5 . .
C11 O1 Co1 127.13(19) . .
C16 O4 Co1 105.48(18) . 1_655
C10 N6 Co1 129.57(19) . .
C10 N6 C9 106.2(2) . .
C9 N6 Co1 124.24(18) . .
C10 N5 C7 126.6(2) . .
C10 N5 C8 107.4(2) . .
C8 N5 C7 126.0(2) . .
C1 N1 Co1 129.3(2) . 2_546
C1 N1 C2 103.8(3) . .
C2 N1 Co1 126.8(2) . 2_546
C7 N4 N3 118.7(2) . .
C1 N2 C4 128.3(2) . .
C1 N2 C3 106.0(3) . .
C3 N2 C4 125.4(3) . .
C4 N3 N4 118.5(2) . .
C11 C12 S1 121.3(2) . .
C13 C12 S1 111.39(19) . .
C13 C12 C11 127.3(2) . .
O1 C11 C12 115.9(2) . .
O2 C11 O1 126.1(2) . .
O2 C11 C12 118.0(3) . .
O4 C16 C15 116.5(2) . .
O3 C16 O4 123.0(2) . .
O3 C16 C15 120.5(2) . .
N6 C10 N5 110.6(2) . .
N6 C10 H10 124.7 . .
N5 C10 H10 124.7 . .
C12 C13 H13 123.6 . .
C12 C13 C14 112.8(2) . .
C14 C13 H13 123.6 . .
C13 C14 H14 123.5 . .
C15 C14 C13 113.0(2) . .
C15 C14 H14 123.5 . .
C16 C15 S1 120.1(2) . .
C14 C15 S1 111.45(19) . .
C14 C15 C16 128.4(2) . .
N3 C4 N2 114.5(2) . .
N3 C4 C5 124.7(2) . .
C5 C4 N2 120.8(2) . .
N4 C7 N5 115.1(2) . .
N4 C7 C6 124.6(2) . .
C6 C7 N5 120.3(3) . .
N1 C1 N2 113.4(3) . .
N1 C1 H1 123.3 . .
N2 C1 H1 123.3 . .
C4 C5 H5 121.7 . .
C6 C5 C4 116.7(3) . .
C6 C5 H5 121.7 . .
N5 C8 H8 127.0 . .
C9 C8 N5 105.9(3) . .
C9 C8 H8 127.0 . .
N6 C9 H9 125.0 . .
C8 C9 N6 109.9(3) . .
C8 C9 H9 125.0 . .
C7 C6 H6 121.6 . .
C5 C6 C7 116.8(3) . .
C5 C6 H6 121.6 . .
N2 C3 H3 127.3 . .
N2 C3 C2 105.3(3) . .
C2 C3 H3 127.3 . .
N1 C2 H2 124.5 . .
C3 C2 N1 111.0(4) . .
C3 C2 H2 124.5 . .

loop_
_geom_bond_atom_site_label_1
_geom_bond_atom_site_label_2
_geom_bond_distance
_geom_bond_site_symmetry_2
Co1 O5 2.251(2) .
Co1 O1 2.000(2) .
Co1 O4 2.032(2) 1_455
Co1 N6 2.058(2) .
Co1 N1 2.095(2) 2_556
S1 C12 1.721(3) .
S1 C15 1.719(3) .
O5 H5A 0.8674 .
O5 H5B 0.80(4) .
O1 C11 1.260(3) .
O4 C16 1.270(3) .
O3 C16 1.245(4) .
O2 C11 1.239(3) .
N6 C10 1.309(3) .
N6 C9 1.376(4) .
N5 C10 1.352(3) .
N5 C7 1.415(3) .
N5 C8 1.374(4) .
N1 C1 1.292(4) .
N1 C2 1.364(5) .
N4 N3 1.347(3) .
N4 C7 1.310(4) .
N2 C4 1.409(3) .
N2 C1 1.342(3) .
N2 C3 1.358(5) .
N3 C4 1.320(3) .
C12 C11 1.491(3) .
C12 C13 1.359(4) .
C16 C15 1.488(3) .
C10 H10 0.9300 .
C13 H13 0.9300 .
C13 C14 1.406(3) .
C14 H14 0.9300 .
C14 C15 1.357(4) .
C4 C5 1.379(4) .
C7 C6 1.386(4) .
C1 H1 0.9300 .
C5 H5 0.9300 .
C5 C6 1.362(4) .
C8 H8 0.9300 .
C8 C9 1.342(4) .
C9 H9 0.9300 .
C6 H6 0.9300 .
C3 H3 0.9300 .
C3 C2 1.354(6) .
C2 H2 0.9300 .
